data_7213465
loop_
_publ_author_name
'Bobo\<s\'ikov\'a, M\'aria'
'Clegg, William'
'Coles, Simon J.'
'Dand\'arov\'a, Miloslava'
'Hursthouse, Michael B.'
'Kiss, Tibor'
'Kruto\<s\'ikov\'a, Al\<zbeta'
'Liptaj, Tibor'
'Pr\'onayov\'a, Nad&#x2019;a'
'Ramsden, Christopher A.'

_publ_section_title
;
 The oxidative rearrangement of furan-2-carboximidamides: preparation and
 properties of 2-acylaminofurans
;
_journal_issue 7
_journal_name_full 'Journal of the Chemical Society, Perkin Transactions 1'
_journal_page_first 680
_journal_paper_doi 10.1039/b010010m
_journal_year 2001
_chemical_formula_sum 'C20 H15 N3'
_chemical_formula_weight 297.35
_chemical_name_systematic
;
?
;
_space_group_IT_number 15
_symmetry_cell_setting monoclinic
_symmetry_space_group_name_Hall '-C 2yc'
_symmetry_space_group_name_H-M 'C 1 2/c 1'
_atom_sites_solution_hydrogens geom
_atom_sites_solution_primary direct
_atom_sites_solution_secondary difmap
_audit_creation_method SHELXL-97
_cell_angle_alpha 90.00
_cell_angle_beta 103.36(3)
_cell_angle_gamma 90.00
_cell_formula_units_Z 8
_cell_length_a 25.908(5)
_cell_length_b 10.067(2)
_cell_length_c 11.851(2)
_cell_measurement_reflns_used 20181
_cell_measurement_temperature 150(2)
_cell_measurement_theta_max 27.52
_cell_measurement_theta_min 2.18
_cell_volume 3007.3(10)
_computing_cell_refinement 'DENZO, COLLECT'
_computing_data_reduction 'DENZO, COLLECT'
_computing_molecular_graphics 'CAMERON (Watkin, Pearce 1995)'
_computing_structure_refinement 'SHELXL-97 (Sheldrick, 1997)'
_computing_structure_solution 'SHELXS-97 (Sheldrick, 1990)'
_diffrn_ambient_temperature 150(2)
_diffrn_detector_area_resol_mean 9.091
_diffrn_measured_fraction_theta_full 0.994
_diffrn_measured_fraction_theta_max 0.994
_diffrn_measurement_device_type 'Nonius KappaCCD Area Detector'
_diffrn_measurement_method 'Phi and Omega scans to fill Ewald Sphere'
_diffrn_radiation_monochromator graphite
_diffrn_radiation_source 'Nonius FR591 rotating anode'
_diffrn_radiation_type MoK\a
_diffrn_radiation_wavelength 0.71073
_diffrn_reflns_av_R_equivalents 0.0579
_diffrn_reflns_av_sigmaI/netI 0.0380
_diffrn_reflns_limit_h_max 33
_diffrn_reflns_limit_h_min -33
_diffrn_reflns_limit_k_max 12
_diffrn_reflns_limit_k_min -13
_diffrn_reflns_limit_l_max 14
_diffrn_reflns_limit_l_min -15
_diffrn_reflns_number 20181
_diffrn_reflns_theta_full 27.52
_diffrn_reflns_theta_max 27.52
_diffrn_reflns_theta_min 2.18
_exptl_absorpt_coefficient_mu 0.079
_exptl_absorpt_correction_T_max 0.9960
_exptl_absorpt_correction_T_min 0.9690
_exptl_absorpt_correction_type multi-scan
_exptl_crystal_colour colourless
_exptl_crystal_density_diffrn 1.314
_exptl_crystal_density_method 'not measured'
_exptl_crystal_description plate
_exptl_crystal_F_000 1248
_exptl_crystal_size_max 0.4
_exptl_crystal_size_mid 0.2
_exptl_crystal_size_min 0.05
_refine_diff_density_max 0.370
_refine_diff_density_min -0.259
_refine_diff_density_rms 0.060
_refine_ls_goodness_of_fit_ref 1.118
_refine_ls_hydrogen_treatment mixed
_refine_ls_matrix_type full
_refine_ls_number_parameters 209
_refine_ls_number_reflns 3426
_refine_ls_number_restraints 0
_refine_ls_restrained_S_all 1.118
_refine_ls_R_factor_all 0.0666
_refine_ls_R_factor_gt 0.0515
_refine_ls_shift/su_max 0.007
_refine_ls_shift/su_mean 0.001
_refine_ls_structure_factor_coef Fsqd
_refine_ls_weighting_details 'calc w=1/[\s^2^(Fo^2^)+(0.1000P)^2^+0.0000P] where P=(Fo^2^+2Fc^2^)/3'
_refine_ls_weighting_scheme calc
_refine_ls_wR_factor_gt 0.1375
_refine_ls_wR_factor_ref 0.1500
_reflns_number_gt 2720
_reflns_number_total 3426
_reflns_threshold_expression >2sigma(I)
_cod_data_source_file b010010msup1.cif
_cod_data_source_block s92_23
_cod_depositor_comments
;
The following automatic conversions were performed:

'_symmetry_cell_setting' value 'Monoclinic' changed to 'monoclinic'
according to /home/saulius/struct/CIF-dictionaries/cif_core.dic
dictionary named 'cif_core.dic' version 2.4.2 from 2011-04-26.

Automatic conversion script
Id: cif_fix_values 1891 2012-01-12 08:04:46Z andrius 

The following automatic conversions were performed:

'_exptl_absorpt_correction_type' value 'multi-scans' was replaced
with the value 'multi-scan' as specified in the replacement file
'src/cod-tools/trunk/data/replacement-values/replacement_values.lst'.

Automatic conversion script
Id: cif_fix_values 5376 2017-05-30 11:51:03Z andrius 
;
_cod_original_sg_symbol_H-M C2/c
_cod_database_code 7213465

loop_
_symmetry_equiv_pos_as_xyz
'x, y, z'
'-x, y, -z+1/2'
'x+1/2, y+1/2, z'
'-x+1/2, y+1/2, -z+1/2'
'-x, -y, -z'
'x, -y, z-1/2'
'-x+1/2, -y+1/2, -z'
'x+1/2, -y+1/2, z-1/2'

loop_
_atom_site_label
_atom_site_type_symbol
_atom_site_fract_x
_atom_site_fract_y
_atom_site_fract_z
_atom_site_U_iso_or_equiv
_atom_site_adp_type
_atom_site_occupancy
_atom_site_symmetry_multiplicity
_atom_site_calc_flag
_atom_site_refinement_flags
N1 N 0.35536(4) 0.16651(10) 1.15942(8) 0.0249(3) Uani 1 1 d .
N2 N 0.29787(4) 0.13637(10) 0.97155(8) 0.0246(3) Uani 1 1 d .
N3 N 0.35091(4) 0.03549(10) 1.31639(8) 0.0258(3) Uani 1 1 d .
H3 H 0.3335 -0.0230 1.3453 0.031 Uiso 1 1 calc R
C1 C 0.35602(5) 0.33355(13) 0.88208(11) 0.0308(3) Uani 1 1 d .
H1 H 0.3302 0.2862 0.8299 0.037 Uiso 1 1 calc R
C2 C 0.38306(5) 0.43507(14) 0.84249(12) 0.0361(3) Uani 1 1 d .
H2 H 0.3756 0.4549 0.7637 0.043 Uiso 1 1 calc R
C3 C 0.42117(5) 0.50769(13) 0.91914(12) 0.0349(3) Uani 1 1 d .
H3A H 0.4389 0.5767 0.8922 0.042 Uiso 1 1 calc R
C4 C 0.43259(5) 0.47662(13) 1.03620(11) 0.0323(3) Uani 1 1 d .
H4 H 0.4582 0.5250 1.0880 0.039 Uiso 1 1 calc R
C5 C 0.40611(5) 0.37397(12) 1.07642(10) 0.0273(3) Uani 1 1 d .
H5 H 0.4144 0.3532 1.1550 0.033 Uiso 1 1 calc R
C6 C 0.36714(4) 0.30130(12) 1.00027(10) 0.0248(3) Uani 1 1 d .
C7 C 0.33767(4) 0.19451(11) 1.04482(10) 0.0232(3) Uani 1 1 d .
C8 C 0.33134(4) 0.07027(11) 1.20386(9) 0.0233(3) Uani 1 1 d .
C9 C 0.28546(4) 0.00285(11) 1.13548(9) 0.0231(3) Uani 1 1 d .
C10 C 0.27024(4) 0.04191(11) 1.01799(9) 0.0235(3) Uani 1 1 d .
C11 C 0.22608(5) -0.02010(12) 0.94512(10) 0.0285(3) Uani 1 1 d .
H11 H 0.2158 0.0043 0.8675 0.034 Uiso 1 1 calc R
C12 C 0.19821(5) -0.11592(13) 0.98766(11) 0.0302(3) Uani 1 1 d .
H12 H 0.1690 -0.1558 0.9388 0.036 Uiso 1 1 calc R
C13 C 0.21327(5) -0.15431(13) 1.10402(11) 0.0290(3) Uani 1 1 d .
H13 H 0.1940 -0.2191 1.1322 0.035 Uiso 1 1 calc R
C14 C 0.25644(5) -0.09685(12) 1.17683(10) 0.0262(3) Uani 1 1 d .
H14 H 0.2666 -0.1239 1.2538 0.031 Uiso 1 1 calc R
C15 C 0.39775(5) 0.08730(11) 1.39073(10) 0.0250(3) Uani 1 1 d .
C16 C 0.39725(5) 0.11383(12) 1.50575(10) 0.0292(3) Uani 1 1 d .
H16 H 0.3664 0.1002 1.5318 0.035 Uiso 1 1 calc R
C17 C 0.44258(5) 0.16051(13) 1.58148(11) 0.0356(3) Uani 1 1 d .
H17 H 0.4422 0.1772 1.6585 0.043 Uiso 1 1 calc R
C18 C 0.48843(5) 0.18249(13) 1.54335(12) 0.0369(3) Uani 1 1 d .
H18 H 0.5186 0.2159 1.5938 0.044 Uiso 1 1 calc R
C19 C 0.48905(5) 0.15440(13) 1.42937(12) 0.0341(3) Uani 1 1 d .
H19 H 0.5200 0.1679 1.4037 0.041 Uiso 1 1 calc R
C20 C 0.44420(5) 0.10642(12) 1.35321(11) 0.0294(3) Uani 1 1 d .
H20 H 0.4451 0.0870 1.2770 0.035 Uiso 1 1 calc R

loop_
_atom_site_aniso_label
_atom_site_aniso_U_11
_atom_site_aniso_U_22
_atom_site_aniso_U_33
_atom_site_aniso_U_23
_atom_site_aniso_U_13
_atom_site_aniso_U_12
N1 0.0291(5) 0.0236(6) 0.0219(5) 0.0002(4) 0.0060(4) -0.0012(4)
N2 0.0268(5) 0.0251(5) 0.0225(5) 0.0001(4) 0.0072(4) -0.0010(4)
N3 0.0280(5) 0.0272(6) 0.0222(5) 0.0020(4) 0.0056(4) -0.0047(4)
C1 0.0325(7) 0.0302(7) 0.0284(6) 0.0023(5) 0.0042(5) -0.0050(5)
C2 0.0391(7) 0.0373(8) 0.0324(7) 0.0089(6) 0.0089(6) -0.0055(6)
C3 0.0315(7) 0.0295(7) 0.0445(8) 0.0091(6) 0.0100(6) -0.0041(5)
C4 0.0271(6) 0.0274(7) 0.0404(7) -0.0002(5) 0.0037(5) -0.0039(5)
C5 0.0276(6) 0.0265(7) 0.0275(6) 0.0003(5) 0.0059(5) 0.0018(5)
C6 0.0267(6) 0.0225(6) 0.0263(6) 0.0009(5) 0.0085(5) 0.0024(4)
C7 0.0257(6) 0.0219(6) 0.0229(6) -0.0013(4) 0.0071(5) 0.0025(4)
C8 0.0257(6) 0.0223(6) 0.0232(6) -0.0012(4) 0.0082(5) 0.0024(4)
C9 0.0253(6) 0.0220(6) 0.0233(6) -0.0021(5) 0.0080(5) 0.0025(4)
C10 0.0250(6) 0.0234(6) 0.0232(6) -0.0008(5) 0.0083(5) 0.0017(4)
C11 0.0292(6) 0.0320(7) 0.0236(6) 0.0001(5) 0.0050(5) -0.0007(5)
C12 0.0274(6) 0.0310(7) 0.0311(6) -0.0024(5) 0.0048(5) -0.0035(5)
C13 0.0295(6) 0.0264(7) 0.0326(6) 0.0012(5) 0.0100(5) -0.0036(5)
C14 0.0284(6) 0.0270(7) 0.0246(6) 0.0013(5) 0.0089(5) 0.0012(5)
C15 0.0273(6) 0.0208(6) 0.0253(6) 0.0024(4) 0.0026(5) 0.0008(4)
C16 0.0334(7) 0.0265(7) 0.0273(6) 0.0015(5) 0.0062(5) -0.0010(5)
C17 0.0452(8) 0.0298(7) 0.0274(6) -0.0010(5) -0.0006(6) 0.0004(6)
C18 0.0332(7) 0.0272(7) 0.0432(8) -0.0002(6) -0.0060(6) -0.0036(5)
C19 0.0281(6) 0.0280(7) 0.0450(8) 0.0052(6) 0.0058(6) -0.0003(5)
C20 0.0317(7) 0.0277(7) 0.0295(6) 0.0031(5) 0.0089(5) 0.0011(5)

loop_
_atom_type_symbol
_atom_type_description
_atom_type_scat_dispersion_real
_atom_type_scat_dispersion_imag
_atom_type_scat_source
C C 0.0033 0.0016 'International Tables Vol C Tables 4.2.6.8 and 6.1.1.4'
H H 0.0000 0.0000 'International Tables Vol C Tables 4.2.6.8 and 6.1.1.4'
N N 0.0061 0.0033 'International Tables Vol C Tables 4.2.6.8 and 6.1.1.4'

loop_
_geom_angle_atom_site_label_1
_geom_angle_atom_site_label_2
_geom_angle_atom_site_label_3
_geom_angle
C8 N1 C7 117.91(10)
C7 N2 C10 116.19(9)
C8 N3 C15 125.77(10)
C2 C1 C6 120.51(12)
C1 C2 C3 120.55(12)
C2 C3 C4 119.49(12)
C5 C4 C3 120.33(11)
C4 C5 C6 120.70(11)
C5 C6 C1 118.41(11)
C5 C6 C7 120.28(10)
C1 C6 C7 121.29(11)
N2 C7 N1 126.64(11)
N2 C7 C6 118.32(10)
N1 C7 C6 115.04(10)
N1 C8 N3 118.40(10)
N1 C8 C9 121.47(10)
N3 C8 C9 120.13(10)
C14 C9 C10 119.44(11)
C14 C9 C8 125.18(10)
C10 C9 C8 115.37(10)
N2 C10 C11 118.91(10)
N2 C10 C9 122.21(10)
C11 C10 C9 118.86(11)
C12 C11 C10 120.58(11)
C11 C12 C13 120.48(11)
C14 C13 C12 120.32(11)
C13 C14 C9 120.30(11)
C20 C15 C16 119.43(12)
C20 C15 N3 122.02(10)
C16 C15 N3 118.49(11)
C17 C16 C15 120.09(12)
C18 C17 C16 120.42(12)
C17 C18 C19 119.40(12)
C20 C19 C18 120.72(12)
C19 C20 C15 119.92(11)

loop_
_geom_bond_atom_site_label_1
_geom_bond_atom_site_label_2
_geom_bond_distance
N1 C8 1.3248(15)
N1 C7 1.3587(15)
N2 C7 1.3214(16)
N2 C10 1.3790(15)
N3 C8 1.3585(15)
N3 C15 1.4236(15)
C1 C2 1.3810(18)
C1 C6 1.4013(16)
C2 C3 1.3856(19)
C3 C4 1.3857(18)
C4 C5 1.3845(18)
C5 C6 1.3956(17)
C6 C7 1.4845(17)
C8 C9 1.4440(16)
C9 C14 1.4083(16)
C9 C10 1.4124(16)
C10 C11 1.4100(16)
C11 C12 1.3691(17)
C12 C13 1.3980(18)
C13 C14 1.3726(18)
C15 C20 1.3894(18)
C15 C16 1.3919(17)
C16 C17 1.3852(19)
C17 C18 1.383(2)
C18 C19 1.384(2)
C19 C20 1.3833(19)
